data_1524959
loop_
_publ_author_name
'Mortier, W.J.'
'Pluth, J.J.'
'Smith, J.V.'

_publ_section_title
;
 Positions of cations and molecules in zeolites with the chabazite
 framework. III. Dehydrated Na-exchanged chabazite
;
_journal_name_full 'Materials Research Bulletin'
_journal_page_first 241
_journal_page_last 249
_journal_volume 12
_journal_year 1977
_chemical_formula_sum 'Al15.2 Na15.56 O96 Si32.8'
_chemical_name_systematic 'Na15.56 (Al15.2 Si32.8 O96)'
_space_group_IT_number 12
_symmetry_space_group_name_Hall '-C 2y'
_symmetry_space_group_name_H-M 'C 1 2/m 1'
_cell_angle_alpha 90
_cell_angle_beta 113.48
_cell_angle_gamma 90
_cell_formula_units_Z 1
_cell_length_a 19.3189
_cell_length_b 13.833
_cell_length_c 11.849
_cell_volume 2904.318
_citation_journal_id_ASTM MRBUAC
_cod_data_source_file Mortier_MRBUAC_1977_310.cif
_cod_data_source_block Al15.2Na15.56O96Si32.8
_cod_database_code 1524959

loop_
_symmetry_equiv_pos_as_xyz
x,y,z
-x,y,-z
-x,-y,-z
x,-y,z
x+1/2,y+1/2,z
-x+1/2,y+1/2,-z
-x+1/2,-y+1/2,-z
x+1/2,-y+1/2,z

loop_
_atom_site_label
_atom_site_type_symbol
_atom_site_fract_x
_atom_site_fract_y
_atom_site_fract_z
_atom_site_occupancy
_atom_site_U_iso_or_equiv
Si2 Si+4 0.4258 0.2765 0.0295 0.6833 0.0
Na3 Na+1 0.3725 0.5 0.048 0.798 0.0
Si3 Si+4 0.0169 0.11 0.2688 0.6833 0.0
Si4 Si+4 0.3324 0.1145 0.378 0.6833 0.0
Si5 Si+4 0.0408 0.2957 0.4135 0.6833 0.0
O12 O-2 0.1783 0 0.1679 1 0.0
Al2 Al+3 0.4258 0.2765 0.0295 0.3167 0.0
O4 O-2 0 0.3383 0.5 1 0.0
O9 O-2 0.1472 0.18 0.0886 1 0.0
Na2 Na+1 0.0807 0.5 0.3505 0.683 0.0
O10 O-2 0.4142 0 0.1609 1 0.0
Al3 Al+3 0.0169 0.11 0.2688 0.3167 0.0
Al6 Al+3 0.1656 0.1108 0.2103 0.3167 0.0
O15 O-2 0.0089 0.3602 0.2866 1 0.0
Na5 Na+1 0.2588 0.2384 0.0507 0.399 0.0
O2 O-2 0.0978 0.1152 0.2574 1 0.0
Na6 Na+1 0 0.0435 0.5 0.465 0.0
Al4 Al+3 0.3324 0.1145 0.378 0.3167 0.0
O6 O-2 0.3912 0.1816 0.073 1 0.0
Na4 Na+1 0.25 0.25 0.5 0.96 0.0
O5 O-2 0.2419 0.1468 0.3268 1 0.0
O11 O-2 0.9982 0 0.3079 1 0.0
Na7 Na+1 0 0.449 0 0.092 0.0
O13 O-2 0.3475 0 0.4221 1 0.0
Si6 Si+4 0.1656 0.1108 0.2103 0.6833 0.0
Na1 Na+1 0.51 0 0.432 0.095 0.0
O14 O-2 0.4481 0.3617 0.1382 1 0.0
O1 O-2 0.3613 0.1397 0.2707 1 0.0
O3 O-2 0 0.2471 0 1 0.0
Si1 Si+4 0.4186 0.1138 0.1975 0.6833 0.0
O8 O-2 0.3679 0.1811 0.5084 1 0.0
Al5 Al+3 0.0408 0.2957 0.4135 0.3167 0.0
O7 O-2 0.0214 0.1806 0.3836 1 0.0
Al1 Al+3 0.4186 0.1138 0.1975 0.3167 0.0
